data_1503740
loop_
_publ_author_name
'Kim, Hyunwoo'
'Staikova, Mima'
'Lough, Alan J.'
'Chin, Jik'

_publ_section_title
;
 Stereospecific synthesis of alkyl-substituted vicinal diamines from the
 mother diamine: overcoming the &quot;intrinsic barrier&quot; to the
 diaza-Cope rearrangement reaction.
;
_journal_issue 1
_journal_name_full 'Organic letters'
_journal_page_first 157
_journal_page_last 160
_journal_paper_doi 10.1021/ol802496r
_journal_volume 11
_journal_year 2009
_chemical_absolute_configuration ad
_chemical_formula_moiety 'C22 H28 N2 O2'
_chemical_formula_sum 'C22 H28 N2 O2'
_chemical_formula_weight 352.46
_chemical_name_systematic
; 
 ? 
;
_space_group_IT_number 19
_symmetry_cell_setting orthorhombic
_symmetry_space_group_name_Hall 'P 2ac 2ab'
_symmetry_space_group_name_H-M 'P 21 21 21'
_atom_sites_solution_hydrogens geom
_atom_sites_solution_primary direct
_atom_sites_solution_secondary difmap
_audit_creation_method SHELXL-97
_cell_angle_alpha 90.00
_cell_angle_beta 90.00
_cell_angle_gamma 90.00
_cell_formula_units_Z 8
_cell_length_a 9.7907(1)
_cell_length_b 18.3356(2)
_cell_length_c 22.0661(2)
_cell_measurement_reflns_used 7018
_cell_measurement_temperature 100(2)
_cell_measurement_theta_max 64.53
_cell_measurement_theta_min 2.42
_cell_volume 3961.27(7)
_computing_cell_refinement 'Bruker SAINT'
_computing_data_collection 'Bruker APEX2'
_computing_data_reduction 'Bruker SAINT'
_computing_molecular_graphics 'Bruker SHELXTL'
_computing_publication_material 'Bruker SHELXTL'
_computing_structure_refinement 'Bruker SHELXTL'
_computing_structure_solution 'Bruker SHELXTL'
_diffrn_ambient_temperature 100(2)
_diffrn_measured_fraction_theta_full 0.998
_diffrn_measured_fraction_theta_max 0.998
_diffrn_measurement_device_type 'Bruker SMART APEX II CCD'
_diffrn_measurement_method '\w and \f scans'
_diffrn_radiation_monochromator graphite
_diffrn_radiation_source 'fine-focus sealed tube'
_diffrn_radiation_type CuK\a
_diffrn_radiation_wavelength 1.54178
_diffrn_reflns_av_R_equivalents 0.0186
_diffrn_reflns_av_sigmaI/netI 0.0175
_diffrn_reflns_limit_h_max 10
_diffrn_reflns_limit_h_min -11
_diffrn_reflns_limit_k_max 21
_diffrn_reflns_limit_k_min -21
_diffrn_reflns_limit_l_max 25
_diffrn_reflns_limit_l_min -25
_diffrn_reflns_number 24589
_diffrn_reflns_theta_full 64.95
_diffrn_reflns_theta_max 64.95
_diffrn_reflns_theta_min 3.13
_exptl_absorpt_coefficient_mu 0.596
_exptl_absorpt_correction_T_max 0.9107
_exptl_absorpt_correction_T_min 0.7089
_exptl_absorpt_correction_type multi-scan
_exptl_absorpt_process_details 'Bruker SADABS'
_exptl_crystal_colour 'clear colorless'
_exptl_crystal_density_diffrn 1.182
_exptl_crystal_density_method 'not measured'
_exptl_crystal_description plate
_exptl_crystal_F_000 1520
_exptl_crystal_size_max 0.62
_exptl_crystal_size_mid 0.26
_exptl_crystal_size_min 0.16
_refine_diff_density_max 0.158
_refine_diff_density_min -0.121
_refine_diff_density_rms 0.025
_refine_ls_abs_structure_details 'Flack H D (1983), Acta Cryst. A39, 876-881'
_refine_ls_abs_structure_Flack 0.04(11)
_refine_ls_extinction_coef 0.00053(5)
_refine_ls_extinction_expression Fc^*^=kFc[1+0.001xFc^2^\l^3^/sin(2\q)]^-1/4^
_refine_ls_extinction_method SHELXL
_refine_ls_goodness_of_fit_ref 1.013
_refine_ls_hydrogen_treatment constr
_refine_ls_matrix_type full
_refine_ls_number_parameters 536
_refine_ls_number_reflns 6609
_refine_ls_number_restraints 0
_refine_ls_restrained_S_all 1.013
_refine_ls_R_factor_all 0.0251
_refine_ls_R_factor_gt 0.0246
_refine_ls_shift/su_max 0.001
_refine_ls_shift/su_mean 0.000
_refine_ls_structure_factor_coef Fsqd
_refine_ls_weighting_details 'calc w=1/[\s^2^(Fo^2^)+(0.0398P)^2^+0.5332P] where P=(Fo^2^+2Fc^2^)/3'
_refine_ls_weighting_scheme calc
_refine_ls_wR_factor_gt 0.0648
_refine_ls_wR_factor_ref 0.0653
_reflns_number_gt 6498
_reflns_number_total 6609
_reflns_threshold_expression I>2\s(I)
_cod_data_source_file ol802496r_si_003.cif
_cod_data_source_block toronto1
_cod_depositor_comments
;
The following automatic conversions were performed:

'_symmetry_cell_setting' value 'Orthorhombic' changed to
'orthorhombic' according to
/home/saulius/struct/CIF-dictionaries/cif_core.dic dictionary named
'cif_core.dic' version 2.4.2 from 2011-04-26.

Automatic conversion script
Id: cif_fix_values 1715 2011-07-08 13:25:40Z adriana 
;
_cod_database_code 1503740

loop_
_symmetry_equiv_pos_as_xyz
'x, y, z'
'-x+1/2, -y, z+1/2'
'-x, y+1/2, -z+1/2'
'x+1/2, -y+1/2, -z'

loop_
_atom_site_label
_atom_site_type_symbol
_atom_site_fract_x
_atom_site_fract_y
_atom_site_fract_z
_atom_site_U_iso_or_equiv
_atom_site_adp_type
_atom_site_occupancy
_atom_site_symmetry_multiplicity
_atom_site_calc_flag
_atom_site_refinement_flags
N1A N 0.30389(10) 0.72470(6) 0.33087(4) 0.0246(2) Uani 1 1 d .
H1AN H 0.2496 0.7391 0.3002 0.026(4) Uiso 1 1 d R
C1A C 0.22232(12) 0.70325(7) 0.38351(5) 0.0277(3) Uani 1 1 d .
H1A H 0.1556 0.7426 0.3939 0.032(4) Uiso 1 1 calc R
N2A N 0.33079(10) 0.70006(5) 0.42928(4) 0.0227(2) Uani 1 1 d .
C2A C 0.14772(16) 0.63146(9) 0.37334(6) 0.0418(4) Uani 1 1 d .
H2A H 0.1010 0.6184 0.4122 0.043(4) Uiso 1 1 calc R
C3A C 0.03644(17) 0.64211(12) 0.32514(7) 0.0554(5) Uani 1 1 d .
H3A H 0.0792 0.6514 0.2857 0.046(4) Uiso 1 1 calc R
H3B H -0.0211 0.6837 0.3363 0.098(9) Uiso 1 1 calc R
H3C H -0.0198 0.5980 0.3226 0.064(6) Uiso 1 1 calc R
C4A C 0.24254(19) 0.56885(8) 0.35721(7) 0.0499(4) Uani 1 1 d .
H4A H 0.2831 0.5777 0.3173 0.055(5) Uiso 1 1 calc R
H4B H 0.1906 0.5232 0.3563 0.067(6) Uiso 1 1 calc R
H4C H 0.3151 0.5653 0.3876 0.055(5) Uiso 1 1 calc R
C5A C 0.29189(12) 0.68934(6) 0.49104(5) 0.0231(2) Uani 1 1 d .
H5A H 0.2230 0.6491 0.4917 0.023(3) Uiso 1 1 calc R
C6A C 0.41160(12) 0.66520(7) 0.53083(5) 0.0251(2) Uani 1 1 d .
H6A H 0.4873 0.7014 0.5263 0.022(3) Uiso 1 1 calc R
C7A C 0.46327(15) 0.59097(7) 0.51022(7) 0.0364(3) Uani 1 1 d .
H7A H 0.3918 0.5543 0.5165 0.048(5) Uiso 1 1 calc R
H7B H 0.5444 0.5777 0.5338 0.052(5) Uiso 1 1 calc R
H7C H 0.4869 0.5931 0.4671 0.045(4) Uiso 1 1 calc R
C8A C 0.37008(15) 0.66233(9) 0.59730(6) 0.0398(3) Uani 1 1 d .
H8A H 0.3392 0.7107 0.6103 0.066(6) Uiso 1 1 calc R
H8B H 0.4486 0.6473 0.6219 0.049(5) Uiso 1 1 calc R
H8C H 0.2957 0.6271 0.6025 0.052(5) Uiso 1 1 calc R
O1A O 0.22632(8) 0.75385(4) 0.51703(4) 0.02603(18) Uani 1 1 d .
C9A C 0.30091(12) 0.81680(7) 0.51052(5) 0.0241(2) Uani 1 1 d .
C10A C 0.27821(13) 0.87209(7) 0.55250(6) 0.0285(3) Uani 1 1 d .
H10A H 0.2162 0.8648 0.5850 0.040(4) Uiso 1 1 calc R
C11A C 0.34640(14) 0.93773(7) 0.54659(6) 0.0300(3) Uani 1 1 d .
H11A H 0.3306 0.9758 0.5749 0.032(4) Uiso 1 1 calc R
C12A C 0.43791(14) 0.94801(6) 0.49935(6) 0.0284(3) Uani 1 1 d .
H12A H 0.4844 0.9932 0.4952 0.037(4) Uiso 1 1 calc R
C13A C 0.46144(12) 0.89227(6) 0.45813(5) 0.0245(2) Uani 1 1 d .
H13A H 0.5248 0.8996 0.4261 0.025(3) Uiso 1 1 calc R
C14A C 0.39355(11) 0.82573(6) 0.46306(5) 0.0219(2) Uani 1 1 d .
C15A C 0.42002(11) 0.76402(6) 0.41909(5) 0.0203(2) Uani 1 1 d .
H15A H 0.5175 0.7484 0.4228 0.019(3) Uiso 1 1 calc R
C16A C 0.39059(12) 0.78552(6) 0.35158(5) 0.0227(2) Uani 1 1 d .
H16A H 0.3382 0.8323 0.3500 0.021(3) Uiso 1 1 calc R
C17A C 0.51791(12) 0.79144(7) 0.31333(5) 0.0242(2) Uani 1 1 d .
C18A C 0.56168(15) 0.85772(8) 0.28995(6) 0.0326(3) Uani 1 1 d .
H18A H 0.5077 0.9002 0.2960 0.032(4) Uiso 1 1 calc R
C19A C 0.68389(16) 0.86284(9) 0.25772(6) 0.0431(4) Uani 1 1 d .
H19A H 0.7134 0.9085 0.2422 0.046(4) Uiso 1 1 calc R
C20A C 0.76146(14) 0.80106(10) 0.24850(6) 0.0429(4) Uani 1 1 d .
H20A H 0.8458 0.8046 0.2274 0.047(4) Uiso 1 1 calc R
C21A C 0.71794(14) 0.73405(9) 0.26962(5) 0.0344(3) Uani 1 1 d .
H21A H 0.7708 0.6916 0.2621 0.037(4) Uiso 1 1 calc R
C22A C 0.59614(12) 0.72911(7) 0.30198(5) 0.0263(3) Uani 1 1 d .
O2A O 0.55563(9) 0.66222(5) 0.32225(4) 0.02944(19) Uani 1 1 d .
H2AO H 0.4716 0.6631 0.3298 0.040(4) Uiso 1 1 calc R
N1B N 0.44838(11) 0.73061(5) 0.15590(4) 0.0248(2) Uani 1 1 d .
H1BN H 0.5166 0.7359 0.1829 0.031(4) Uiso 1 1 d R
C1B C 0.48406(12) 0.67614(6) 0.11016(5) 0.0238(2) Uani 1 1 d .
H1B H 0.5796 0.6844 0.0957 0.019(3) Uiso 1 1 calc R
C2B C 0.46884(14) 0.59770(7) 0.13334(5) 0.0294(3) Uani 1 1 d .
H2B H 0.4798 0.5647 0.0976 0.034(4) Uiso 1 1 calc R
C3B C 0.58194(15) 0.57889(7) 0.17792(6) 0.0353(3) Uani 1 1 d .
H3D H 0.5671 0.6054 0.2159 0.045(4) Uiso 1 1 calc R
H3E H 0.6704 0.5928 0.1607 0.039(4) Uiso 1 1 calc R
H3F H 0.5812 0.5263 0.1859 0.049(5) Uiso 1 1 calc R
C4B C 0.32856(15) 0.58244(8) 0.16045(6) 0.0377(3) Uani 1 1 d .
H4D H 0.3189 0.5300 0.1679 0.046(4) Uiso 1 1 calc R
H4E H 0.2576 0.5985 0.1321 0.046(5) Uiso 1 1 calc R
H4F H 0.3190 0.6090 0.1988 0.045(4) Uiso 1 1 calc R
N2B N 0.38697(10) 0.69291(5) 0.06135(4) 0.0214(2) Uani 1 1 d .
C5B C 0.43050(12) 0.66990(6) 0.00230(5) 0.0229(2) Uani 1 1 d .
H5B H 0.4844 0.6241 0.0080 0.024(3) Uiso 1 1 calc R
C6B C 0.31170(14) 0.65119(7) -0.03998(6) 0.0296(3) Uani 1 1 d .
H6B H 0.2489 0.6941 -0.0421 0.035(4) Uiso 1 1 calc R
C7B C 0.23233(13) 0.58613(7) -0.01545(6) 0.0298(3) Uani 1 1 d .
H7D H 0.1510 0.5780 -0.0404 0.047(4) Uiso 1 1 calc R
H7E H 0.2046 0.5959 0.0264 0.047(4) Uiso 1 1 calc R
H7F H 0.2903 0.5426 -0.0166 0.035(4) Uiso 1 1 calc R
C8B C 0.3646(2) 0.63504(9) -0.10325(6) 0.0526(5) Uani 1 1 d .
H8D H 0.4081 0.6788 -0.1199 0.074(6) Uiso 1 1 calc R
H8E H 0.2884 0.6205 -0.1293 0.061(5) Uiso 1 1 calc R
H8F H 0.4316 0.5954 -0.1013 0.078(7) Uiso 1 1 calc R
O1B O 0.52155(8) 0.72267(4) -0.02629(4) 0.02527(18) Uani 1 1 d .
C9B C 0.45921(12) 0.78929(6) -0.03386(5) 0.0233(2) Uani 1 1 d .
C10B C 0.48737(12) 0.82934(7) -0.08572(6) 0.0263(3) Uani 1 1 d .
H10B H 0.5473 0.8106 -0.1158 0.032(4) Uiso 1 1 calc R
C11B C 0.42687(13) 0.89714(7) -0.09305(6) 0.0287(3) Uani 1 1 d .
H11B H 0.4479 0.9257 -0.1277 0.031(4) Uiso 1 1 calc R
C12B C 0.33563(13) 0.92359(7) -0.05002(6) 0.0279(3) Uani 1 1 d .
H12B H 0.2935 0.9698 -0.0555 0.029(4) Uiso 1 1 calc R
C13B C 0.30665(12) 0.88194(6) 0.00097(5) 0.0243(2) Uani 1 1 d .
H13B H 0.2432 0.8996 0.0300 0.031(4) Uiso 1 1 calc R
C14B C 0.36918(11) 0.81484(6) 0.01004(5) 0.0215(2) Uani 1 1 d .
C15B C 0.34361(12) 0.77022(6) 0.06652(5) 0.0209(2) Uani 1 1 d .
H15B H 0.2441 0.7720 0.0765 0.011(3) Uiso 1 1 calc R
C16B C 0.42684(12) 0.79900(6) 0.12163(5) 0.0230(2) Uani 1 1 d .
H16B H 0.5166 0.8188 0.1076 0.019(3) Uiso 1 1 calc R
C17B C 0.35205(13) 0.85573(7) 0.15819(5) 0.0252(3) Uani 1 1 d .
C18B C 0.38603(14) 0.92924(7) 0.15423(6) 0.0297(3) Uani 1 1 d .
H18B H 0.4603 0.9436 0.1292 0.034(4) Uiso 1 1 calc R
C19B C 0.31392(16) 0.98195(7) 0.18594(6) 0.0363(3) Uani 1 1 d .
H19B H 0.3381 1.0320 0.1825 0.045(4) Uiso 1 1 calc R
C20B C 0.20648(16) 0.96094(7) 0.22267(6) 0.0380(3) Uani 1 1 d .
H20B H 0.1567 0.9968 0.2445 0.034(4) Uiso 1 1 calc R
C21B C 0.17073(14) 0.88817(8) 0.22793(6) 0.0331(3) Uani 1 1 d .
H21B H 0.0970 0.8742 0.2534 0.043(4) Uiso 1 1 calc R
C22B C 0.24314(13) 0.83554(7) 0.19585(5) 0.0261(3) Uani 1 1 d .
O2B O 0.20621(9) 0.76404(5) 0.20259(4) 0.02842(19) Uani 1 1 d .
H2BO H 0.2697 0.7371 0.1902 0.043(5) Uiso 1 1 calc R

loop_
_atom_site_aniso_label
_atom_site_aniso_U_11
_atom_site_aniso_U_22
_atom_site_aniso_U_33
_atom_site_aniso_U_23
_atom_site_aniso_U_13
_atom_site_aniso_U_12
N1A 0.0230(5) 0.0311(5) 0.0197(5) 0.0029(4) -0.0019(4) -0.0033(4)
C1A 0.0227(6) 0.0394(7) 0.0209(6) 0.0016(5) -0.0003(5) -0.0027(5)
N2A 0.0215(5) 0.0260(5) 0.0205(5) 0.0024(4) -0.0008(4) -0.0036(4)
C2A 0.0431(8) 0.0588(9) 0.0234(6) 0.0056(6) -0.0028(6) -0.0266(7)
C3A 0.0426(9) 0.0891(14) 0.0346(8) 0.0009(8) -0.0075(7) -0.0324(10)
C4A 0.0763(12) 0.0354(8) 0.0381(8) 0.0050(6) -0.0118(8) -0.0257(8)
C5A 0.0229(5) 0.0240(6) 0.0224(5) 0.0001(5) 0.0011(5) -0.0034(5)
C6A 0.0238(6) 0.0261(6) 0.0254(6) 0.0043(5) 0.0000(5) -0.0035(5)
C7A 0.0347(7) 0.0320(7) 0.0424(7) 0.0034(6) -0.0028(6) 0.0038(6)
C8A 0.0390(7) 0.0541(9) 0.0262(7) 0.0078(6) -0.0010(6) 0.0052(7)
O1A 0.0220(4) 0.0294(4) 0.0267(4) 0.0023(3) 0.0046(3) -0.0003(3)
C9A 0.0206(5) 0.0290(6) 0.0227(5) 0.0040(5) -0.0018(5) 0.0046(5)
C10A 0.0292(6) 0.0326(7) 0.0237(6) 0.0018(5) 0.0022(5) 0.0103(5)
C11A 0.0374(7) 0.0263(6) 0.0265(6) -0.0021(5) -0.0039(5) 0.0107(5)
C12A 0.0345(7) 0.0216(6) 0.0292(6) 0.0030(5) -0.0052(6) 0.0023(5)
C13A 0.0236(6) 0.0281(6) 0.0217(6) 0.0032(5) -0.0012(5) 0.0012(5)
C14A 0.0195(5) 0.0248(6) 0.0215(5) 0.0040(5) -0.0037(4) 0.0041(4)
C15A 0.0185(5) 0.0225(6) 0.0197(5) 0.0023(4) 0.0005(4) -0.0005(4)
C16A 0.0238(6) 0.0228(6) 0.0214(6) 0.0017(5) -0.0009(5) 0.0019(5)
C17A 0.0259(6) 0.0302(6) 0.0166(5) 0.0006(5) -0.0030(5) -0.0033(5)
C18A 0.0410(7) 0.0347(7) 0.0222(6) 0.0049(5) -0.0025(6) -0.0071(6)
C19A 0.0467(9) 0.0564(9) 0.0263(7) 0.0111(6) 0.0006(6) -0.0222(8)
C20A 0.0291(7) 0.0761(11) 0.0235(6) 0.0045(7) 0.0038(5) -0.0123(7)
C21A 0.0271(6) 0.0569(9) 0.0193(6) -0.0034(6) -0.0017(5) 0.0025(6)
C22A 0.0252(6) 0.0363(7) 0.0174(5) -0.0008(5) -0.0031(5) -0.0014(5)
O2A 0.0292(5) 0.0292(4) 0.0300(4) -0.0008(4) 0.0023(4) 0.0042(4)
N1B 0.0296(5) 0.0239(5) 0.0208(5) 0.0002(4) -0.0062(4) 0.0029(4)
C1B 0.0238(6) 0.0272(6) 0.0205(5) -0.0009(5) -0.0025(5) 0.0035(5)
C2B 0.0417(7) 0.0244(6) 0.0221(6) -0.0006(5) -0.0039(5) 0.0062(5)
C3B 0.0477(8) 0.0314(7) 0.0268(6) 0.0017(5) -0.0053(6) 0.0122(6)
C4B 0.0449(8) 0.0310(7) 0.0372(7) 0.0102(6) -0.0031(6) -0.0029(6)
N2B 0.0244(5) 0.0200(5) 0.0198(5) 0.0004(4) -0.0027(4) 0.0012(4)
C5B 0.0272(6) 0.0199(5) 0.0216(5) 0.0014(4) 0.0001(5) 0.0026(5)
C6B 0.0394(7) 0.0213(6) 0.0282(6) -0.0001(5) -0.0110(6) 0.0011(5)
C7B 0.0282(6) 0.0281(6) 0.0332(6) -0.0042(5) -0.0061(5) 0.0001(5)
C8B 0.0906(13) 0.0443(9) 0.0228(7) 0.0006(6) -0.0076(8) -0.0307(9)
O1B 0.0248(4) 0.0259(4) 0.0251(4) 0.0020(3) 0.0021(3) 0.0030(3)
C9B 0.0204(5) 0.0233(6) 0.0262(6) -0.0001(5) -0.0038(5) -0.0011(5)
C10B 0.0238(6) 0.0301(6) 0.0250(6) 0.0004(5) 0.0013(5) -0.0032(5)
C11B 0.0295(6) 0.0292(6) 0.0273(6) 0.0066(5) -0.0016(5) -0.0056(5)
C12B 0.0297(6) 0.0222(6) 0.0319(6) 0.0027(5) -0.0059(5) -0.0012(5)
C13B 0.0240(6) 0.0231(6) 0.0258(6) -0.0007(5) -0.0038(5) -0.0019(5)
C14B 0.0206(5) 0.0225(6) 0.0214(5) -0.0015(4) -0.0040(4) -0.0034(4)
C15B 0.0209(5) 0.0209(5) 0.0208(5) -0.0016(4) -0.0015(5) -0.0001(5)
C16B 0.0234(6) 0.0237(6) 0.0219(5) 0.0009(5) -0.0028(5) -0.0011(5)
C17B 0.0303(6) 0.0261(6) 0.0190(6) -0.0013(4) -0.0076(5) 0.0006(5)
C18B 0.0389(7) 0.0266(6) 0.0235(6) -0.0011(5) -0.0086(5) -0.0031(5)
C19B 0.0550(9) 0.0241(6) 0.0298(7) -0.0037(5) -0.0144(7) 0.0033(6)
C20B 0.0510(8) 0.0333(7) 0.0296(7) -0.0104(6) -0.0098(7) 0.0159(6)
C21B 0.0345(7) 0.0405(7) 0.0245(6) -0.0058(5) -0.0041(6) 0.0075(6)
C22B 0.0302(6) 0.0276(6) 0.0205(6) -0.0001(5) -0.0065(5) 0.0031(5)
O2B 0.0313(4) 0.0283(4) 0.0257(4) 0.0001(4) 0.0021(4) -0.0007(4)

loop_
_atom_type_symbol
_atom_type_description
_atom_type_scat_dispersion_real
_atom_type_scat_dispersion_imag
_atom_type_scat_source
C C 0.0181 0.0091 'International Tables Vol C Tables 4.2.6.8 and 6.1.1.4'
H H 0.0000 0.0000 'International Tables Vol C Tables 4.2.6.8 and 6.1.1.4'
N N 0.0311 0.0180 'International Tables Vol C Tables 4.2.6.8 and 6.1.1.4'
O O 0.0492 0.0322 'International Tables Vol C Tables 4.2.6.8 and 6.1.1.4'

loop_
_geom_angle_atom_site_label_1
_geom_angle_atom_site_label_2
_geom_angle_atom_site_label_3
_geom_angle
C1A N1A C16A 105.75(9)
N1A C1A N2A 99.33(9)
N1A C1A C2A 112.16(10)
N2A C1A C2A 114.49(11)
C5A N2A C1A 117.99(9)
C5A N2A C15A 114.30(9)
C1A N2A C15A 106.94(9)
C4A C2A C1A 113.27(12)
C4A C2A C3A 111.56(13)
C1A C2A C3A 109.43(13)
N2A C5A O1A 112.31(9)
N2A C5A C6A 112.52(10)
O1A C5A C6A 110.19(9)
C8A C6A C7A 110.23(11)
C8A C6A C5A 110.99(10)
C7A C6A C5A 110.00(10)
C9A O1A C5A 113.90(8)
O1A C9A C10A 117.24(11)
O1A C9A C14A 121.53(10)
C10A C9A C14A 121.21(11)
C11A C10A C9A 119.63(12)
C10A C11A C12A 120.07(11)
C13A C12A C11A 119.98(12)
C12A C13A C14A 120.97(11)
C13A C14A C9A 118.13(11)
C13A C14A C15A 121.54(10)
C9A C14A C15A 120.33(10)
N2A C15A C14A 113.22(9)
N2A C15A C16A 103.60(9)
C14A C15A C16A 112.94(9)
N1A C16A C17A 110.89(9)
N1A C16A C15A 102.13(9)
C17A C16A C15A 113.43(9)
C18A C17A C22A 118.68(11)
C18A C17A C16A 121.71(11)
C22A C17A C16A 119.59(11)
C17A C18A C19A 120.87(14)
C20A C19A C18A 119.50(13)
C19A C20A C21A 120.73(12)
C20A C21A C22A 119.66(14)
O2A C22A C21A 118.39(12)
O2A C22A C17A 121.11(10)
C21A C22A C17A 120.50(12)
C1B N1B C16B 105.08(9)
N1B C1B N2B 102.03(9)
N1B C1B C2B 112.77(10)
N2B C1B C2B 112.21(10)
C3B C2B C4B 111.14(11)
C3B C2B C1B 110.96(11)
C4B C2B C1B 113.00(11)
C5B N2B C1B 114.34(9)
C5B N2B C15B 115.83(9)
C1B N2B C15B 109.20(9)
N2B C5B O1B 112.28(9)
N2B C5B C6B 113.20(10)
O1B C5B C6B 110.45(9)
C8B C6B C7B 110.37(11)
C8B C6B C5B 110.17(12)
C7B C6B C5B 110.29(10)
C9B O1B C5B 111.73(8)
O1B C9B C10B 118.81(10)
O1B C9B C14B 119.70(10)
C10B C9B C14B 121.49(11)
C11B C10B C9B 119.07(11)
C10B C11B C12B 120.48(11)
C13B C12B C11B 119.50(11)
C14B C13B C12B 120.92(11)
C13B C14B C9B 118.50(11)
C13B C14B C15B 121.70(10)
C9B C14B C15B 119.80(10)
N2B C15B C14B 113.98(9)
N2B C15B C16B 103.54(9)
C14B C15B C16B 111.96(9)
N1B C16B C17B 112.39(9)
N1B C16B C15B 100.76(9)
C17B C16B C15B 113.47(10)
C18B C17B C22B 118.36(11)
C18B C17B C16B 121.28(12)
C22B C17B C16B 120.33(11)
C19B C18B C17B 121.47(13)
C20B C19B C18B 119.28(12)
C19B C20B C21B 120.67(13)
C20B C21B C22B 119.81(13)
O2B C22B C21B 118.34(12)
O2B C22B C17B 121.24(11)
C21B C22B C17B 120.42(12)

loop_
_geom_bond_atom_site_label_1
_geom_bond_atom_site_label_2
_geom_bond_distance
N1A C1A 1.4635(15)
N1A C16A 1.4741(15)
C1A N2A 1.4667(15)
C1A C2A 1.5220(19)
N2A C5A 1.4287(15)
N2A C15A 1.4794(15)
C2A C4A 1.519(2)
C2A C3A 1.535(2)
C5A O1A 1.4629(14)
C5A C6A 1.5299(16)
C6A C8A 1.5228(18)
C6A C7A 1.5216(18)
O1A C9A 1.3734(15)
C9A C10A 1.3911(17)
C9A C14A 1.3951(17)
C10A C11A 1.3825(19)
C11A C12A 1.3874(19)
C12A C13A 1.3875(17)
C13A C14A 1.3935(17)
C14A C15A 1.5129(16)
C15A C16A 1.5678(15)
C16A C17A 1.5094(16)
C17A C18A 1.3881(18)
C17A C22A 1.3983(18)
C18A C19A 1.395(2)
C19A C20A 1.379(2)
C20A C21A 1.381(2)
C21A C22A 1.3929(18)
C22A O2A 1.3644(15)
N1B C1B 1.4622(15)
N1B C16B 1.4794(15)
C1B N2B 1.4691(15)
C1B C2B 1.5338(17)
C2B C3B 1.5208(18)
C2B C4B 1.524(2)
N2B C5B 1.4346(15)
N2B C15B 1.4840(14)
C5B O1B 1.4591(14)
C5B C6B 1.5299(17)
C6B C8B 1.518(2)
C6B C7B 1.5232(18)
O1B C9B 1.3759(14)
C9B C10B 1.3873(17)
C9B C14B 1.3911(16)
C10B C11B 1.3866(18)
C11B C12B 1.3910(18)
C12B C13B 1.3890(17)
C13B C14B 1.3888(16)
C14B C15B 1.5115(16)
C15B C16B 1.5561(15)
C16B C17B 1.5064(17)
C17B C18B 1.3911(17)
C17B C22B 1.4016(18)
C18B C19B 1.3862(19)
C19B C20B 1.383(2)
C20B C21B 1.384(2)
C21B C22B 1.3910(18)
C22B O2B 1.3681(15)
